data_4082150
loop_
_publ_author_name
'Belsa, Llu\'is'
'L\'opez, Concepci\'on'
'Gonz\'alez, Asensio'
'Font-Bard\?\'ia, Merc\`e'
'Calvet, Teresa'
'Calvis, Carmen'
'Messeguer, Ramon'

_publ_section_title
;
 Neutral and Ionic Cycloruthenated 2-Phenylindoles as Cytotoxic Agents
;
_journal_issue 24
_journal_name_full Organometallics
_journal_page_first 7264
_journal_paper_doi 10.1021/om400941b
_journal_volume 32
_journal_year 2013
_chemical_formula_moiety 'C26 H27 Cl N2 O2 Ru H2 O'
_chemical_formula_sum 'C26 H29 Cl N2 O3 Ru'
_chemical_formula_weight 554.03
_chemical_name_systematic
;
 ?
;
_space_group_IT_number 148
_symmetry_cell_setting trigonal
_symmetry_space_group_name_Hall '-R 3'
_symmetry_space_group_name_H-M 'R -3 :H'
_atom_sites_solution_hydrogens geom
_atom_sites_solution_primary direct
_atom_sites_solution_secondary difmap
_audit_creation_method SHELXL-97
_cell_angle_alpha 90.00
_cell_angle_beta 90.00
_cell_angle_gamma 120.00
_cell_formula_units_Z 18
_cell_length_a 28.202(4)
_cell_length_b 28.202(4)
_cell_length_c 16.5790(10)
_cell_measurement_reflns_used 583
_cell_measurement_temperature 293(2)
_cell_measurement_theta_max 31
_cell_measurement_theta_min 3
_cell_volume 11420(2)
_computing_cell_refinement 'AUTOMAR (Claudio Klein, 2007)'
_computing_data_collection 'MARXDS (Claudio Klein, 2005)'
_computing_data_reduction 'MARSCALE (Claudio Klein, 2007)'
_computing_molecular_graphics 'ORTEP (Brueggermann and Smith, 1990)'
_computing_publication_material 'PLATON (Spek, 1990)'
_computing_structure_refinement 'SHELXL-97 (Sheldrick, 1997)'
_computing_structure_solution 'SHELXS-97 (Sheldrick, 1997)'
_diffrn_ambient_temperature 293(2)
_diffrn_measured_fraction_theta_full 0.995
_diffrn_measured_fraction_theta_max 0.772
_diffrn_measurement_device_type 'MAR345 with image plate detector'
_diffrn_measurement_method 'phi scan'
_diffrn_radiation_monochromator graphite
_diffrn_radiation_source 'fine-focus sealed tube'
_diffrn_radiation_type MoK\a
_diffrn_radiation_wavelength 0.71073
_diffrn_reflns_av_R_equivalents 0.0359
_diffrn_reflns_av_sigmaI/netI 0.0183
_diffrn_reflns_limit_h_max 37
_diffrn_reflns_limit_h_min -37
_diffrn_reflns_limit_k_max 37
_diffrn_reflns_limit_k_min -38
_diffrn_reflns_limit_l_max 20
_diffrn_reflns_limit_l_min -20
_diffrn_reflns_number 33147
_diffrn_reflns_theta_full 25.00
_diffrn_reflns_theta_max 32.13
_diffrn_reflns_theta_min 1.44
_exptl_absorpt_coefficient_mu 0.752
_exptl_absorpt_correction_T_max 0.93
_exptl_absorpt_correction_T_min 0.91
_exptl_absorpt_correction_type empirical
_exptl_absorpt_process_details sadabs
_exptl_crystal_density_diffrn 1.450
_exptl_crystal_density_method 'not measured'
_exptl_crystal_description prism
_exptl_crystal_F_000 5112
_exptl_crystal_size_max 0.2
_exptl_crystal_size_mid 0.1
_exptl_crystal_size_min 0.1
_refine_diff_density_max 1.100
_refine_diff_density_min -1.386
_refine_diff_density_rms 0.172
_refine_ls_extinction_method none
_refine_ls_goodness_of_fit_ref 1.165
_refine_ls_hydrogen_treatment constr
_refine_ls_matrix_type full
_refine_ls_number_parameters 295
_refine_ls_number_reflns 6878
_refine_ls_number_restraints 4
_refine_ls_restrained_S_all 1.168
_refine_ls_R_factor_all 0.0693
_refine_ls_R_factor_gt 0.0626
_refine_ls_shift/su_max 0.001
_refine_ls_shift/su_mean 0.000
_refine_ls_structure_factor_coef Fsqd
_refine_ls_weighting_details 'calc w=1/[\s^2^(Fo^2^)+(0.0814P)^2^+29.6169P] where P=(Fo^2^+2Fc^2^)/3'
_refine_ls_weighting_scheme calc
_refine_ls_wR_factor_gt 0.1743
_refine_ls_wR_factor_ref 0.1791
_reflns_number_gt 6207
_reflns_number_total 6878
_reflns_threshold_expression >2sigma(I)
_cod_data_source_file om400941b_si_002.cif
_cod_data_source_block chpm33a
_cod_depositor_comments
;
The following automatic conversions were performed:

'_symmetry_cell_setting' value 'Trigonal' changed to 'trigonal'
according to /home/saulius/struct/CIF-dictionaries/cif_core.dic
dictionary named 'cif_core.dic' version 2.4.2 from 2011-04-26.

Automatic conversion script
Id: cif_fix_values 1891 2012-01-12 08:04:46Z andrius 
;
_cod_original_sg_symbol_H-M R-3
_cod_database_code 4082150

loop_
_symmetry_equiv_pos_as_xyz
'x, y, z'
'-y, x-y, z'
'-x+y, -x, z'
'x+2/3, y+1/3, z+1/3'
'-y+2/3, x-y+1/3, z+1/3'
'-x+y+2/3, -x+1/3, z+1/3'
'x+1/3, y+2/3, z+2/3'
'-y+1/3, x-y+2/3, z+2/3'
'-x+y+1/3, -x+2/3, z+2/3'
'-x, -y, -z'
'y, -x+y, -z'
'x-y, x, -z'
'-x+2/3, -y+1/3, -z+1/3'
'y+2/3, -x+y+1/3, -z+1/3'
'x-y+2/3, x+1/3, -z+1/3'
'-x+1/3, -y+2/3, -z+2/3'
'y+1/3, -x+y+2/3, -z+2/3'
'x-y+1/3, x+2/3, -z+2/3'

loop_
_atom_site_label
_atom_site_type_symbol
_atom_site_fract_x
_atom_site_fract_y
_atom_site_fract_z
_atom_site_U_iso_or_equiv
_atom_site_adp_type
_atom_site_occupancy
_atom_site_symmetry_multiplicity
_atom_site_calc_flag
_atom_site_refinement_flags
Ru1 Ru 0.612046(12) 0.058110(13) 0.589844(17) 0.05357(13) Uani 1 1 d U
Cl1 Cl 0.60420(4) 0.00903(5) 0.46728(6) 0.0646(2) Uani 1 1 d U
O1 O 0.86742(14) 0.20545(15) 0.4961(2) 0.0850(10) Uani 1 1 d .
O2 O 0.86813(14) 0.06682(17) 0.6777(3) 0.0891(11) Uani 1 1 d .
N1 N 0.69629(14) 0.09403(15) 0.5783(2) 0.0627(8) Uani 1 1 d U
N2 N 0.81524(18) 0.19881(17) 0.4911(3) 0.0787(11) Uani 1 1 d .
C1 C 0.5511(2) -0.0217(2) 0.6547(3) 0.0790(13) Uani 1 1 d U
C2 C 0.5248(2) 0.0045(3) 0.6196(3) 0.0793(13) Uani 1 1 d .
H2 H 0.4969 -0.0143 0.5823 0.095 Uiso 1 1 calc R
C3 C 0.5395(2) 0.0563(3) 0.6393(3) 0.0802(14) Uani 1 1 d .
H3 H 0.5185 0.0708 0.6198 0.096 Uiso 1 1 calc R
C4 C 0.5863(2) 0.0903(3) 0.6893(3) 0.0809(13) Uani 1 1 d .
C5 C 0.6133(2) 0.0633(3) 0.7203(3) 0.0819(15) Uani 1 1 d .
H5 H 0.6449 0.0833 0.7508 0.098 Uiso 1 1 calc R
C6 C 0.5947(2) 0.0087(3) 0.7072(3) 0.0807(14) Uani 1 1 d .
H6 H 0.6113 -0.0083 0.7336 0.097 Uiso 1 1 calc R
C7 C 0.5358(3) -0.0804(3) 0.6326(4) 0.1010(19) Uani 1 1 d .
H7A H 0.5576 -0.0912 0.6637 0.152 Uiso 1 1 calc R
H7B H 0.5425 -0.0822 0.5762 0.152 Uiso 1 1 calc R
H7C H 0.4977 -0.1047 0.6440 0.152 Uiso 1 1 calc R
C8 C 0.6031(3) 0.1501(3) 0.7048(4) 0.0948(17) Uani 1 1 d .
H8 H 0.5938 0.1637 0.6563 0.114 Uiso 1 1 calc R
C9 C 0.5690(4) 0.1524(4) 0.7732(5) 0.134(3) Uani 1 1 d .
H9A H 0.5789 0.1898 0.7831 0.202 Uiso 1 1 calc R
H9B H 0.5754 0.1371 0.8209 0.202 Uiso 1 1 calc R
H9C H 0.5309 0.1317 0.7590 0.202 Uiso 1 1 calc R
C10 C 0.6636(3) 0.1872(4) 0.7200(5) 0.128(3) Uani 1 1 d .
H10A H 0.6711 0.2240 0.7289 0.192 Uiso 1 1 calc R
H10B H 0.6840 0.1865 0.6741 0.192 Uiso 1 1 calc R
H10C H 0.6743 0.1747 0.7668 0.192 Uiso 1 1 calc R
C11 C 0.6330(2) 0.1254(2) 0.5184(3) 0.0726(11) Uani 1 1 d U
C12 C 0.5971(3) 0.1411(3) 0.4850(3) 0.0898(15) Uani 1 1 d .
H12 H 0.5596 0.1190 0.4932 0.108 Uiso 1 1 calc R
C13 C 0.6161(3) 0.1888(3) 0.4401(4) 0.105(2) Uani 1 1 d .
H13 H 0.5914 0.1983 0.4195 0.125 Uiso 1 1 calc R
C14 C 0.6710(3) 0.2218(3) 0.4260(4) 0.1044(19) Uani 1 1 d .
H14 H 0.6834 0.2538 0.3962 0.125 Uiso 1 1 calc R
C15 C 0.7089(3) 0.2074(2) 0.4568(3) 0.0889(15) Uani 1 1 d .
H15 H 0.7463 0.2291 0.4470 0.107 Uiso 1 1 calc R
C16 C 0.6887(2) 0.1601(2) 0.5019(3) 0.0746(12) Uani 1 1 d .
C17 C 0.7223(2) 0.1391(2) 0.5355(3) 0.0702(11) Uani 1 1 d .
C18 C 0.7813(2) 0.1572(2) 0.5326(3) 0.0730(12) Uani 1 1 d .
C19 C 0.78672(18) 0.1170(2) 0.5814(3) 0.0683(10) Uani 1 1 d .
C20 C 0.8322(2) 0.1119(2) 0.6057(3) 0.0792(13) Uani 1 1 d .
H20 H 0.8676 0.1374 0.5899 0.095 Uiso 1 1 calc R
C21 C 0.8223(2) 0.0679(2) 0.6538(3) 0.0777(13) Uani 1 1 d .
C22 C 0.7691(2) 0.0292(2) 0.6768(3) 0.0739(11) Uani 1 1 d .
H22 H 0.7632 -0.0007 0.7080 0.089 Uiso 1 1 calc R
C23 C 0.72493(19) 0.0348(2) 0.6535(3) 0.0697(11) Uani 1 1 d .
H23 H 0.6896 0.0092 0.6693 0.084 Uiso 1 1 calc R
C24 C 0.73404(18) 0.07845(19) 0.6072(3) 0.0645(10) Uani 1 1 d .
C25 C 0.9059(3) 0.2525(3) 0.4477(5) 0.115(2) Uani 1 1 d .
H25A H 0.9416 0.2561 0.4503 0.172 Uiso 1 1 calc R
H25B H 0.9077 0.2851 0.4683 0.172 Uiso 1 1 calc R
H25C H 0.8937 0.2471 0.3926 0.172 Uiso 1 1 calc R
C26 C 0.8615(3) 0.0264(3) 0.7339(5) 0.1025(19) Uani 1 1 d .
H26A H 0.8967 0.0311 0.7475 0.154 Uiso 1 1 calc R
H26B H 0.8391 -0.0092 0.7106 0.154 Uiso 1 1 calc R
H26C H 0.8441 0.0297 0.7816 0.154 Uiso 1 1 calc R
O1W O 0.6667 0.3333 0.7082(13) 0.218(5) Uani 1 3 d S
O2W O 0.6589(8) 0.3002(6) 0.5613(13) 0.218(5) Uani 0.50 1 d P
O3W O 0.6667 0.3333 0.3333 0.218(5) Uani 1 6 d S

loop_
_atom_site_aniso_label
_atom_site_aniso_U_11
_atom_site_aniso_U_22
_atom_site_aniso_U_33
_atom_site_aniso_U_23
_atom_site_aniso_U_13
_atom_site_aniso_U_12
Ru1 0.05084(18) 0.0666(2) 0.04551(19) 0.00277(11) 0.00234(10) 0.03102(14)
Cl1 0.0621(5) 0.0734(6) 0.0560(5) -0.0028(4) 0.0031(4) 0.0321(5)
O1 0.0664(19) 0.074(2) 0.097(2) -0.0008(18) 0.0218(17) 0.0216(16)
O2 0.0618(19) 0.100(3) 0.111(3) -0.015(2) -0.0081(18) 0.0440(19)
N1 0.0531(9) 0.072(2) 0.0593(18) 0.0003(15) 0.0033(14) 0.0287(15)
N2 0.077(2) 0.070(2) 0.075(2) -0.0072(19) 0.0123(19) 0.026(2)
C1 0.070(3) 0.089(3) 0.069(3) 0.021(2) 0.019(2) 0.033(2)
C2 0.065(3) 0.105(4) 0.067(3) 0.012(3) 0.006(2) 0.042(3)
C3 0.072(3) 0.112(4) 0.069(3) 0.007(3) 0.009(2) 0.056(3)
C4 0.085(3) 0.106(4) 0.060(3) -0.002(2) 0.007(2) 0.054(3)
C5 0.078(3) 0.114(4) 0.054(3) 0.001(2) 0.002(2) 0.049(3)
C6 0.077(3) 0.115(4) 0.060(3) 0.019(3) 0.011(2) 0.056(3)
C7 0.090(4) 0.102(4) 0.106(5) 0.024(4) 0.016(3) 0.045(3)
C8 0.105(4) 0.111(5) 0.075(3) -0.007(3) 0.004(3) 0.059(4)
C9 0.205(9) 0.134(6) 0.103(5) 0.019(4) 0.054(6) 0.114(7)
C10 0.114(6) 0.137(7) 0.124(6) -0.046(5) -0.027(5) 0.056(5)
C11 0.088(3) 0.077(2) 0.058(2) 0.0081(16) 0.001(2) 0.045(2)
C12 0.099(4) 0.109(4) 0.074(3) 0.011(3) -0.001(3) 0.062(4)
C13 0.123(5) 0.125(5) 0.090(4) 0.016(4) 0.000(4) 0.080(5)
C14 0.125(6) 0.111(5) 0.086(4) 0.022(3) 0.007(4) 0.066(4)
C15 0.107(4) 0.083(3) 0.076(3) 0.005(3) 0.007(3) 0.047(3)
C16 0.089(3) 0.079(3) 0.056(2) 0.000(2) 0.003(2) 0.042(3)
C17 0.076(3) 0.073(3) 0.057(2) -0.0009(19) 0.0070(19) 0.034(2)
C18 0.070(3) 0.071(3) 0.066(3) -0.008(2) 0.010(2) 0.026(2)
C19 0.060(2) 0.073(3) 0.064(2) -0.0091(19) 0.0042(18) 0.028(2)
C20 0.067(3) 0.086(3) 0.078(3) -0.017(3) 0.003(2) 0.033(2)
C21 0.066(3) 0.086(3) 0.084(3) -0.019(3) -0.008(2) 0.041(2)
C22 0.070(3) 0.071(3) 0.081(3) -0.003(2) 0.000(2) 0.036(2)
C23 0.060(2) 0.075(3) 0.074(3) -0.001(2) 0.0027(19) 0.033(2)
C24 0.061(2) 0.070(2) 0.060(2) -0.0064(18) 0.0017(17) 0.031(2)
C25 0.092(4) 0.090(4) 0.120(5) 0.004(4) 0.041(4) 0.015(3)
C26 0.088(4) 0.101(4) 0.130(5) -0.013(4) -0.019(4) 0.055(4)
O1W 0.157(5) 0.157(5) 0.340(14) 0.000 0.000 0.078(2)
O2W 0.157(5) 0.157(5) 0.340(14) 0.000 0.000 0.078(2)
O3W 0.157(5) 0.157(5) 0.340(14) 0.000 0.000 0.078(2)

loop_
_atom_type_symbol
_atom_type_description
_atom_type_scat_dispersion_real
_atom_type_scat_dispersion_imag
_atom_type_scat_source
C C 0.0033 0.0016 'International Tables Vol C Tables 4.2.6.8 and 6.1.1.4'
H H 0.0000 0.0000 'International Tables Vol C Tables 4.2.6.8 and 6.1.1.4'
Cl Cl 0.1484 0.1585 'International Tables Vol C Tables 4.2.6.8 and 6.1.1.4'
N N 0.0061 0.0033 'International Tables Vol C Tables 4.2.6.8 and 6.1.1.4'
O O 0.0106 0.0060 'International Tables Vol C Tables 4.2.6.8 and 6.1.1.4'
Ru Ru -1.2594 0.8363 'International Tables Vol C Tables 4.2.6.8 and 6.1.1.4'

loop_
_geom_angle_atom_site_label_1
_geom_angle_atom_site_label_2
_geom_angle_atom_site_label_3
_geom_angle
_geom_angle_site_symmetry_1
_geom_angle_site_symmetry_3
C11 Ru1 N1 76.47(18) . .
C11 Ru1 C5 121.7(2) . .
N1 Ru1 C5 94.75(17) . .
C11 Ru1 C4 93.1(2) . .
N1 Ru1 C4 113.98(18) . .
C5 Ru1 C4 38.1(2) . .
C11 Ru1 C3 94.1(2) . .
N1 Ru1 C3 151.5(2) . .
C5 Ru1 C3 67.09(19) . .
C4 Ru1 C3 38.7(2) . .
C11 Ru1 C2 117.9(2) . .
N1 Ru1 C2 165.60(18) . .
C5 Ru1 C2 78.4(2) . .
C4 Ru1 C2 68.0(2) . .
C3 Ru1 C2 35.7(2) . .
C11 Ru1 C6 157.3(2) . .
N1 Ru1 C6 102.64(16) . .
C5 Ru1 C6 35.7(2) . .
C4 Ru1 C6 66.3(2) . .
C3 Ru1 C6 75.83(19) . .
C2 Ru1 C6 64.46(19) . .
C11 Ru1 C1 154.1(2) . .
N1 Ru1 C1 129.28(17) . .
C5 Ru1 C1 65.1(2) . .
C4 Ru1 C1 79.2(2) . .
C3 Ru1 C1 64.5(2) . .
C2 Ru1 C1 36.33(19) . .
C6 Ru1 C1 35.3(2) . .
C11 Ru1 Cl1 86.88(14) . .
N1 Ru1 Cl1 87.50(10) . .
C5 Ru1 Cl1 151.08(17) . .
C4 Ru1 Cl1 157.92(15) . .
C3 Ru1 Cl1 119.23(15) . .
C2 Ru1 Cl1 92.55(16) . .
C6 Ru1 Cl1 115.80(16) . .
C1 Ru1 Cl1 91.31(15) . .
N2 O1 C25 110.2(5) . .
C21 O2 C26 117.7(5) . .
C17 N1 C24 109.8(4) . .
C17 N1 Ru1 118.2(3) . .
C24 N1 Ru1 132.0(3) . .
C18 N2 O1 110.3(5) . .
C6 C1 C2 118.0(6) . .
C6 C1 C7 119.9(5) . .
C2 C1 C7 122.1(5) . .
C6 C1 Ru1 72.2(3) . .
C2 C1 Ru1 68.0(3) . .
C7 C1 Ru1 127.9(4) . .
C3 C2 C1 120.9(5) . .
C3 C2 Ru1 71.2(3) . .
C1 C2 Ru1 75.7(3) . .
C3 C2 H2 119.5 . .
C1 C2 H2 119.5 . .
Ru1 C2 H2 125.3 . .
C2 C3 C4 122.9(5) . .
C2 C3 Ru1 73.1(3) . .
C4 C3 Ru1 70.4(3) . .
C2 C3 H3 118.5 . .
C4 C3 H3 118.5 . .
Ru1 C3 H3 130.9 . .
C5 C4 C3 114.2(5) . .
C5 C4 C8 125.4(5) . .
C3 C4 C8 120.4(5) . .
C5 C4 Ru1 70.7(3) . .
C3 C4 Ru1 70.9(3) . .
C8 C4 Ru1 127.1(4) . .
C6 C5 C4 122.6(5) . .
C6 C5 Ru1 77.4(3) . .
C4 C5 Ru1 71.2(3) . .
C6 C5 H5 118.7 . .
C4 C5 H5 118.7 . .
Ru1 C5 H5 124.1 . .
C5 C6 C1 120.8(5) . .
C5 C6 Ru1 66.9(3) . .
C1 C6 Ru1 72.5(3) . .
C5 C6 H6 119.6 . .
C1 C6 H6 119.6 . .
Ru1 C6 H6 134.5 . .
C1 C7 H7A 109.5 . .
C1 C7 H7B 109.5 . .
H7A C7 H7B 109.5 . .
C1 C7 H7C 109.5 . .
H7A C7 H7C 109.5 . .
H7B C7 H7C 109.5 . .
C9 C8 C10 111.6(7) . .
C9 C8 C4 108.6(6) . .
C10 C8 C4 114.3(6) . .
C9 C8 H8 107.3 . .
C10 C8 H8 107.3 . .
C4 C8 H8 107.3 . .
C8 C9 H9A 109.5 . .
C8 C9 H9B 109.5 . .
H9A C9 H9B 109.5 . .
C8 C9 H9C 109.5 . .
H9A C9 H9C 109.5 . .
H9B C9 H9C 109.5 . .
C8 C10 H10A 109.5 . .
C8 C10 H10B 109.5 . .
H10A C10 H10B 109.5 . .
C8 C10 H10C 109.5 . .
H10A C10 H10C 109.5 . .
H10B C10 H10C 109.5 . .
C16 C11 C12 115.9(5) . .
C16 C11 Ru1 117.4(4) . .
C12 C11 Ru1 126.7(4) . .
C13 C12 C11 121.7(6) . .
C13 C12 H12 119.1 . .
C11 C12 H12 119.1 . .
C14 C13 C12 120.5(6) . .
C14 C13 H13 119.7 . .
C12 C13 H13 119.7 . .
C13 C14 C15 120.1(6) . .
C13 C14 H14 119.9 . .
C15 C14 H14 119.9 . .
C16 C15 C14 117.9(6) . .
C16 C15 H15 121.1 . .
C14 C15 H15 121.1 . .
C15 C16 C11 123.8(5) . .
C15 C16 C17 124.2(5) . .
C11 C16 C17 111.9(4) . .
N1 C17 C16 116.0(4) . .
N1 C17 C18 109.8(4) . .
C16 C17 C18 134.2(5) . .
N2 C18 C19 133.4(5) . .
N2 C18 C17 122.0(5) . .
C19 C18 C17 104.5(4) . .
C24 C19 C20 119.8(5) . .
C24 C19 C18 106.8(4) . .
C20 C19 C18 133.4(5) . .
C21 C20 C19 117.9(5) . .
C21 C20 H20 121.0 . .
C19 C20 H20 121.0 . .
O2 C21 C20 114.8(5) . .
O2 C21 C22 124.1(5) . .
C20 C21 C22 121.1(5) . .
C23 C22 C21 120.6(5) . .
C23 C22 H22 119.7 . .
C21 C22 H22 119.7 . .
C24 C23 C22 119.1(5) . .
C24 C23 H23 120.4 . .
C22 C23 H23 120.4 . .
C23 C24 C19 121.5(4) . .
C23 C24 N1 129.6(4) . .
C19 C24 N1 109.0(4) . .
O1 C25 H25A 109.5 . .
O1 C25 H25B 109.5 . .
H25A C25 H25B 109.5 . .
O1 C25 H25C 109.5 . .
H25A C25 H25C 109.5 . .
H25B C25 H25C 109.5 . .
O2 C26 H26A 109.5 . .
O2 C26 H26B 109.5 . .
H26A C26 H26B 109.5 . .
O2 C26 H26C 109.5 . .
H26A C26 H26C 109.5 . .
H26B C26 H26C 109.5 . .
O2W O2W O2W 60.000(8) 3_665 2_655

loop_
_geom_bond_atom_site_label_1
_geom_bond_atom_site_label_2
_geom_bond_distance
_geom_bond_site_symmetry_2
Ru1 C11 2.057(5) .
Ru1 N1 2.074(3) .
Ru1 C5 2.167(5) .
Ru1 C4 2.175(5) .
Ru1 C3 2.181(5) .
Ru1 C2 2.205(5) .
Ru1 C6 2.300(5) .
Ru1 C1 2.304(5) .
Ru1 Cl1 2.4058(11) .
O1 N2 1.390(6) .
O1 C25 1.464(7) .
O2 C21 1.368(6) .
O2 C26 1.410(8) .
N1 C17 1.313(6) .
N1 C24 1.423(6) .
N2 C18 1.283(6) .
C1 C6 1.396(8) .
C1 C2 1.409(8) .
C1 C7 1.532(9) .
C2 C3 1.343(8) .
C2 H2 0.9300 .
C3 C4 1.444(8) .
C3 H3 0.9300 .
C4 C5 1.417(8) .
C4 C8 1.529(9) .
C5 C6 1.373(8) .
C5 H5 0.9300 .
C6 H6 0.9300 .
C7 H7A 0.9600 .
C7 H7B 0.9600 .
C7 H7C 0.9600 .
C8 C9 1.509(9) .
C8 C10 1.512(10) .
C8 H8 0.9800 .
C9 H9A 0.9600 .
C9 H9B 0.9600 .
C9 H9C 0.9600 .
C10 H10A 0.9600 .
C10 H10B 0.9600 .
C10 H10C 0.9600 .
C11 C16 1.402(7) .
C11 C12 1.405(7) .
C12 C13 1.389(9) .
C12 H12 0.9300 .
C13 C14 1.371(10) .
C13 H13 0.9300 .
C14 C15 1.416(9) .
C14 H14 0.9300 .
C15 C16 1.381(7) .
C15 H15 0.9300 .
C16 C17 1.454(7) .
C17 C18 1.477(7) .
C18 C19 1.461(7) .
C19 C24 1.399(6) .
C19 C20 1.418(7) .
C20 C21 1.380(8) .
C20 H20 0.9300 .
C21 C22 1.398(7) .
C22 C23 1.387(7) .
C22 H22 0.9300 .
C23 C24 1.361(7) .
C23 H23 0.9300 .
C25 H25A 0.9600 .
C25 H25B 0.9600 .
C25 H25C 0.9600 .
C26 H26A 0.9600 .
C26 H26B 0.9600 .
C26 H26C 0.9600 .
O2W O2W 1.46(3) 3_665
O2W O2W 1.46(3) 2_655
